data_7016915
loop_
_publ_author_name
'Griffiths, D. Vaughan'
'Cheong, Yuen-Ki'
'Duncanson, Philip'
'Motevalli, Majid'

_publ_section_title
;
 Studies of the reactions of tripodal pyridine-containing ligands with
 Re(CO)(5)Br leading to rheniumtricarbonyl complexes with potential
 biomedical applications.
;
_journal_issue 39
_journal_name_full 'Dalton transactions (Cambridge, England : 2003)'
_journal_page_first 10215
_journal_page_last 10228
_journal_paper_doi 10.1039/c1dt11020a
_journal_volume 40
_journal_year 2011
_chemical_formula_sum 'C27 H19 Br N3 O4 Re'
_chemical_formula_weight 715.56
_chemical_name_systematic
;
?
;
_space_group_IT_number 61
_symmetry_cell_setting orthorhombic
_symmetry_Int_Tables_number 61
_symmetry_space_group_name_Hall '-P 2bc 2ac'
_symmetry_space_group_name_H-M 'P c a b'
_atom_sites_solution_hydrogens geom
_atom_sites_solution_primary direct
_atom_sites_solution_secondary difmap
_audit_creation_method SHELXL-97
_cell_angle_alpha 90.00
_cell_angle_beta 90.00
_cell_angle_gamma 90.00
_cell_formula_units_Z 8
_cell_length_a 17.395(2)
_cell_length_b 13.956(2)
_cell_length_c 20.464(2)
_cell_measurement_reflns_used 94163
_cell_measurement_temperature 120(2)
_cell_measurement_theta_max 27.48
_cell_measurement_theta_min 2.91
_cell_volume 4967.9(10)
_computing_cell_refinement 'DENZO (Otwinowski & Minor, 1997) & COLLECT (Hooft, R.W.W., 1998)'
_computing_data_collection 'COLLECT (Hooft, R.W.W., 1998)'
_computing_data_reduction 'DENZO (Otwinowski & Minor, 1997) & COLLECT (Hooft, R.W.W., 1998)'
_computing_molecular_graphics 'Ortep-3 for Windows (Farrugia, 1997)'
_computing_publication_material 'WinGX publication routines (Farrugia, 1999)'
_computing_structure_refinement 'SHELXL-97 (Sheldrick, 2008)'
_computing_structure_solution 'DIRDIF08 (Beurskens et al, 2008)'
_diffrn_ambient_temperature 120(2)
_diffrn_detector_area_resol_mean '4096x4096pixels / 62x62mm'
_diffrn_measured_fraction_theta_full 0.975
_diffrn_measured_fraction_theta_max 0.975
_diffrn_measurement_device_type 'Bruker-Nonius APEX II CCD camera on \k-goniostat'
_diffrn_measurement_method '\f & \w scans'
_diffrn_radiation_monochromator '10cm confocal mirrors'
_diffrn_radiation_source 'Bruker-Nonius FR591 rotating anode'
_diffrn_radiation_type MoK\a
_diffrn_radiation_wavelength 0.71073
_diffrn_reflns_av_R_equivalents 0.0897
_diffrn_reflns_av_sigmaI/netI 0.0772
_diffrn_reflns_limit_h_max 21
_diffrn_reflns_limit_h_min -21
_diffrn_reflns_limit_k_max 12
_diffrn_reflns_limit_k_min -17
_diffrn_reflns_limit_l_max 25
_diffrn_reflns_limit_l_min -25
_diffrn_reflns_number 25325
_diffrn_reflns_theta_full 26.37
_diffrn_reflns_theta_max 26.37
_diffrn_reflns_theta_min 2.92
_exptl_absorpt_coefficient_mu 6.540
_exptl_absorpt_correction_T_max 0.8280
_exptl_absorpt_correction_T_min 0.4209
_exptl_absorpt_correction_type multi-scan
_exptl_absorpt_process_details 'SADABS 2007/2 (Sheldrick, G.M., 2007)'
_exptl_crystal_colour Colourless
_exptl_crystal_density_diffrn 1.913
_exptl_crystal_density_method 'not measured'
_exptl_crystal_description Lath
_exptl_crystal_F_000 2752
_exptl_crystal_size_max 0.16
_exptl_crystal_size_mid 0.06
_exptl_crystal_size_min 0.03
_refine_diff_density_max 3.136
_refine_diff_density_min -2.048
_refine_diff_density_rms 0.312
_refine_ls_extinction_method none
_refine_ls_goodness_of_fit_ref 1.096
_refine_ls_hydrogen_treatment mixed
_refine_ls_matrix_type full
_refine_ls_number_parameters 298
_refine_ls_number_reflns 4955
_refine_ls_number_restraints 0
_refine_ls_restrained_S_all 1.096
_refine_ls_R_factor_all 0.1182
_refine_ls_R_factor_gt 0.0841
_refine_ls_shift/su_max 0.000
_refine_ls_shift/su_mean 0.000
_refine_ls_structure_factor_coef Fsqd
_refine_ls_weighting_details 'calc w=1/[\s^2^(Fo^2^)+(0.0465P)^2^+218.7775P] where P=(Fo^2^+2Fc^2^)/3'
_refine_ls_weighting_scheme calc
_refine_ls_wR_factor_gt 0.1816
_refine_ls_wR_factor_ref 0.2033
_reflns_number_gt 3630
_reflns_number_total 4955
_reflns_threshold_expression >2\s(I)
_cod_data_source_file c1dt11020a.txt
_cod_data_source_block pd-9-77
_cod_depositor_comments
;
The following automatic conversions were performed:

'_exptl_absorpt_correction_type' value 'Multi-scan' changed to
'multi-scan' according to
/home/saulius/struct/CIF-dictionaries/cif_core.dic dictionary named
'cif_core.dic' version 2.4.1 from 2010-06-29.

Automatic conversion script
Id: cif_fix_values 1715 2011-07-08 13:25:40Z adriana 
;
_cod_database_code 7016915

loop_
_symmetry_equiv_pos_as_xyz
'x, y, z'
'-x+1/2, y, z+1/2'
'x+1/2, -y+1/2, z'
'-x, -y+1/2, z+1/2'
'-x, -y, -z'
'x-1/2, -y, -z-1/2'
'-x-1/2, y-1/2, -z'
'x, y-1/2, -z-1/2'

loop_
_atom_site_label
_atom_site_type_symbol
_atom_site_fract_x
_atom_site_fract_y
_atom_site_fract_z
_atom_site_U_iso_or_equiv
_atom_site_adp_type
_atom_site_occupancy
_atom_site_symmetry_multiplicity
_atom_site_calc_flag
_atom_site_refinement_flags
C1 C 0.1398(10) 0.1740(14) 0.0033(7) 0.039(4) Uani 1 1 d .
C2 C 0.1678(9) 0.2350(12) 0.1229(7) 0.031(3) Uani 1 1 d .
C3 C 0.2590(9) 0.2835(13) 0.0197(6) 0.032(4) Uani 1 1 d .
C4 C 0.3417(8) 0.0245(11) 0.1050(6) 0.026(3) Uani 1 1 d .
C5 C 0.2630(8) -0.0205(10) 0.1249(6) 0.022(3) Uani 1 1 d .
C6 C 0.2550(10) -0.1063(12) 0.1583(7) 0.036(4) Uani 1 1 d .
H6 H 0.2982 -0.1397 0.1753 0.043 Uiso 1 1 calc R
C7 C 0.1792(10) -0.1418(12) 0.1660(8) 0.040(4) Uani 1 1 d .
H7 H 0.1708 -0.2014 0.1873 0.048 Uiso 1 1 calc R
C8 C 0.1183(11) -0.0906(15) 0.1428(8) 0.044(4) Uani 1 1 d .
H8 H 0.0674 -0.1141 0.1481 0.053 Uiso 1 1 calc R
C9 C 0.1307(8) -0.0059(11) 0.1123(6) 0.025(2) Uani 1 1 d .
H9 H 0.0881 0.0302 0.0969 0.030 Uiso 1 1 calc R
C10 C 0.3464(8) 0.0184(13) 0.0299(7) 0.032(4) Uani 1 1 d .
C11 C 0.4020(8) -0.0416(11) -0.0048(7) 0.027(3) Uani 1 1 d .
H11 H 0.4395 -0.0780 0.0180 0.033 Uiso 1 1 calc R
C12 C 0.3975(9) -0.0431(14) -0.0721(7) 0.037(4) Uani 1 1 d .
H12 H 0.4327 -0.0800 -0.0971 0.044 Uiso 1 1 calc R
C13 C 0.3407(9) 0.0103(15) -0.1028(7) 0.041(4) Uani 1 1 d .
H13 H 0.3358 0.0077 -0.1490 0.049 Uiso 1 1 calc R
C14 C 0.2888(8) 0.0697(11) -0.0654(6) 0.025(2) Uani 1 1 d .
H14 H 0.2504 0.1070 -0.0864 0.030 Uiso 1 1 calc R
C15 C 0.3953(9) 0.1872(13) 0.0965(6) 0.033(4) Uani 1 1 d .
C16 C 0.3954(6) 0.2898(5) 0.1141(5) 0.031(3) Uani 1 1 d G
C17 C 0.3509(5) 0.3262(7) 0.1647(4) 0.033(3) Uani 1 1 d G
H17 H 0.3226 0.2839 0.1920 0.039 Uiso 1 1 calc R
C18 C 0.3477(5) 0.4244(7) 0.1754(4) 0.039(4) Uani 1 1 d G
H18 H 0.3173 0.4493 0.2101 0.047 Uiso 1 1 calc R
C19 C 0.3890(6) 0.4863(5) 0.1355(5) 0.038(4) Uani 1 1 d G
H19 H 0.3869 0.5535 0.1428 0.046 Uiso 1 1 calc R
C20 C 0.4335(5) 0.4500(6) 0.0848(4) 0.034(4) Uani 1 1 d G
H20 H 0.4618 0.4923 0.0575 0.040 Uiso 1 1 calc R
C21 C 0.4367(5) 0.3517(7) 0.0741(4) 0.028(3) Uani 1 1 d G
H21 H 0.4671 0.3268 0.0394 0.034 Uiso 1 1 calc R
C22 C 0.4076(5) -0.0229(7) 0.1443(4) 0.030(3) Uani 1 1 d G
C23 C 0.4496(6) 0.0301(6) 0.1893(5) 0.035(4) Uani 1 1 d G
H23 H 0.4378 0.0958 0.1964 0.042 Uiso 1 1 calc R
C24 C 0.5090(5) -0.0129(9) 0.2241(4) 0.047(5) Uani 1 1 d G
H24 H 0.5377 0.0234 0.2549 0.057 Uiso 1 1 calc R
C25 C 0.5263(5) -0.1089(9) 0.2138(5) 0.047(5) Uani 1 1 d G
H25 H 0.5669 -0.1383 0.2375 0.057 Uiso 1 1 calc R
C26 C 0.4843(6) -0.1619(7) 0.1687(5) 0.048(5) Uani 1 1 d G
H26 H 0.4962 -0.2276 0.1617 0.057 Uiso 1 1 calc R
C27 C 0.4250(6) -0.1189(7) 0.1339(5) 0.039(4) Uani 1 1 d G
H27 H 0.3963 -0.1552 0.1031 0.047 Uiso 1 1 calc R
Br1 Br 0.23832(10) 0.13976(13) -0.23647(7) 0.0393(4) Uani 1 1 d .
N1 N 0.3329(7) 0.1266(9) 0.1182(5) 0.028(3) Uani 1 1 d .
N2 N 0.2959(7) 0.0709(11) -0.0020(6) 0.034(3) Uani 1 1 d .
N3 N 0.2020(7) 0.0275(10) 0.1035(5) 0.030(3) Uani 1 1 d .
O1 O 0.0866(6) 0.1785(9) -0.0326(5) 0.040(3) Uani 1 1 d .
O2 O 0.1326(7) 0.2759(9) 0.1616(5) 0.042(3) Uani 1 1 d .
O4 O 0.4452(5) 0.1523(8) 0.0615(4) 0.029(2) Uani 1 1 d .
O3 O 0.2763(6) 0.3569(9) -0.0040(5) 0.040(3) Uani 1 1 d .
Re1 Re 0.22654(3) 0.16466(5) 0.05856(3) 0.0274(2) Uani 1 1 d .
H1 H 0.310(9) 0.138(12) -0.232(7) 0.033 Uiso 1 1 d .

loop_
_atom_site_aniso_label
_atom_site_aniso_U_11
_atom_site_aniso_U_22
_atom_site_aniso_U_33
_atom_site_aniso_U_23
_atom_site_aniso_U_13
_atom_site_aniso_U_12
C1 0.041(9) 0.047(11) 0.030(8) -0.013(8) 0.009(7) -0.003(8)
C2 0.036(8) 0.038(9) 0.020(6) -0.001(7) -0.009(6) -0.011(7)
C3 0.040(9) 0.045(11) 0.012(6) -0.004(6) -0.004(6) 0.019(8)
C4 0.023(7) 0.031(9) 0.024(7) -0.005(6) -0.003(5) 0.010(6)
C5 0.037(8) 0.015(7) 0.014(6) -0.009(5) -0.004(5) -0.004(6)
C6 0.047(9) 0.032(9) 0.027(8) -0.013(7) -0.004(6) -0.005(7)
C7 0.052(10) 0.026(9) 0.041(9) 0.011(7) 0.010(7) -0.002(8)
C8 0.047(10) 0.050(12) 0.035(9) 0.003(8) 0.001(7) 0.003(9)
C9 0.027(5) 0.028(6) 0.021(5) -0.003(4) -0.006(4) -0.013(4)
C10 0.021(7) 0.052(11) 0.022(7) -0.001(7) -0.009(5) 0.004(7)
C11 0.033(8) 0.025(8) 0.025(7) -0.009(6) -0.004(6) 0.010(6)
C12 0.035(8) 0.053(12) 0.023(7) -0.006(7) 0.001(6) -0.003(8)
C13 0.038(9) 0.066(13) 0.020(7) -0.001(8) 0.001(6) 0.002(9)
C14 0.027(5) 0.028(6) 0.021(5) -0.003(4) -0.006(4) -0.013(4)
C15 0.033(8) 0.051(11) 0.014(6) 0.005(6) 0.003(5) -0.018(8)
C16 0.026(7) 0.034(9) 0.031(8) -0.003(7) 0.000(6) 0.001(7)
C17 0.041(8) 0.033(9) 0.024(7) -0.002(7) 0.002(6) 0.005(7)
C18 0.042(9) 0.051(12) 0.024(7) 0.008(8) -0.005(6) 0.010(8)
C19 0.021(7) 0.051(12) 0.043(9) 0.007(8) -0.001(6) 0.001(7)
C20 0.032(8) 0.033(10) 0.035(8) -0.002(7) -0.011(6) -0.006(7)
C21 0.029(7) 0.028(9) 0.029(7) -0.012(6) 0.006(6) -0.002(6)
C22 0.036(8) 0.026(9) 0.027(7) -0.002(6) 0.003(6) -0.005(7)
C23 0.023(7) 0.059(12) 0.023(7) -0.002(7) -0.007(5) 0.003(7)
C24 0.035(9) 0.085(17) 0.022(7) 0.004(9) 0.000(6) -0.004(10)
C25 0.041(10) 0.075(16) 0.026(8) 0.011(9) -0.009(7) 0.006(10)
C26 0.048(10) 0.051(12) 0.044(10) 0.010(9) 0.011(8) 0.020(9)
C27 0.038(9) 0.041(11) 0.039(9) -0.001(8) 0.002(7) 0.001(8)
Br1 0.0492(10) 0.0459(11) 0.0227(7) 0.0045(7) -0.0093(6) -0.0057(8)
N1 0.033(7) 0.029(7) 0.021(6) 0.006(5) -0.010(5) 0.012(6)
N2 0.030(7) 0.050(10) 0.021(6) -0.003(6) -0.004(5) -0.004(6)
N3 0.029(6) 0.042(9) 0.019(5) -0.011(6) 0.001(5) 0.004(6)
O1 0.032(6) 0.056(9) 0.034(6) 0.004(6) -0.004(5) -0.001(6)
O2 0.064(8) 0.033(7) 0.030(6) 0.002(5) 0.010(5) 0.013(6)
O4 0.027(5) 0.034(7) 0.025(5) 0.007(5) 0.004(4) 0.009(4)
O3 0.039(6) 0.046(8) 0.036(6) 0.005(6) -0.003(5) -0.004(6)
Re1 0.0269(3) 0.0362(4) 0.0191(3) 0.0018(2) 0.0013(2) 0.0031(3)

loop_
_atom_type_symbol
_atom_type_description
_atom_type_scat_dispersion_real
_atom_type_scat_dispersion_imag
_atom_type_scat_source
C C 0.0033 0.0016 'International Tables Vol C Tables 4.2.6.8 and 6.1.1.4'
H H 0.0000 0.0000 'International Tables Vol C Tables 4.2.6.8 and 6.1.1.4'
Br Br -0.2901 2.4595 'International Tables Vol C Tables 4.2.6.8 and 6.1.1.4'
N N 0.0061 0.0033 'International Tables Vol C Tables 4.2.6.8 and 6.1.1.4'
O O 0.0106 0.0060 'International Tables Vol C Tables 4.2.6.8 and 6.1.1.4'
Re Re -1.0185 7.2310 'International Tables Vol C Tables 4.2.6.8 and 6.1.1.4'

loop_
_geom_angle_atom_site_label_1
_geom_angle_atom_site_label_2
_geom_angle_atom_site_label_3
_geom_angle
O1 C1 Re1 178.3(14)
O2 C2 Re1 179.1(15)
O3 C3 Re1 177.7(13)
N1 C4 C10 104.1(12)
N1 C4 C22 113.5(11)
C10 C4 C22 117.0(11)
N1 C4 C5 104.7(11)
C10 C4 C5 106.6(11)
C22 C4 C5 110.1(11)
N3 C5 C6 121.2(14)
N3 C5 C4 114.3(12)
C6 C5 C4 124.4(13)
C5 C6 C7 116.7(15)
C5 C6 H6 121.6
C7 C6 H6 121.6
C8 C7 C6 120.1(16)
C8 C7 H7 120.0
C6 C7 H7 120.0
C9 C8 C7 119.6(17)
C9 C8 H8 120.2
C7 C8 H8 120.2
N3 C9 C8 121.0(15)
N3 C9 H9 119.5
C8 C9 H9 119.5
N2 C10 C11 121.2(13)
N2 C10 C4 115.3(13)
C11 C10 C4 123.5(12)
C12 C11 C10 117.1(14)
C12 C11 H11 121.4
C10 C11 H11 121.4
C11 C12 C13 118.9(15)
C11 C12 H12 120.5
C13 C12 H12 120.5
C12 C13 C14 120.9(14)
C12 C13 H13 119.6
C14 C13 H13 119.6
N2 C14 C13 118.4(14)
N2 C14 H14 120.8
C13 C14 H14 120.8
O4 C15 N1 118.6(15)
O4 C15 C16 121.8(13)
N1 C15 C16 119.5(12)
C17 C16 C21 120.0
C17 C16 C15 122.4(8)
C21 C16 C15 117.4(8)
C18 C17 C16 120.0
C18 C17 H17 120.0
C16 C17 H17 120.0
C17 C18 C19 120.0
C17 C18 H18 120.0
C19 C18 H18 120.0
C20 C19 C18 120.0
C20 C19 H19 120.0
C18 C19 H19 120.0
C19 C20 C21 120.0
C19 C20 H20 120.0
C21 C20 H20 120.0
C20 C21 C16 120.0
C20 C21 H21 120.0
C16 C21 H21 120.0
C23 C22 C27 120.0
C23 C22 C4 120.4(8)
C27 C22 C4 119.6(8)
C24 C23 C22 120.0
C24 C23 H23 120.0
C22 C23 H23 120.0
C25 C24 C23 120.0
C25 C24 H24 120.0
C23 C24 H24 120.0
C24 C25 C26 120.0
C24 C25 H25 120.0
C26 C25 H25 120.0
C27 C26 C25 120.0
C27 C26 H26 120.0
C25 C26 H26 120.0
C26 C27 C22 120.0
C26 C27 H27 120.0
C22 C27 H27 120.0
C15 N1 C4 115.8(12)
C15 N1 Re1 107.9(9)
C4 N1 Re1 102.3(8)
C14 N2 C10 123.3(14)
C14 N2 Re1 121.6(11)
C10 N2 Re1 115.1(10)
C5 N3 C9 121.3(14)
C5 N3 Re1 115.3(10)
C9 N3 Re1 123.3(11)
C1 Re1 C3 85.9(7)
C1 Re1 C2 87.2(6)
C3 Re1 C2 89.9(6)
C1 Re1 N3 99.0(6)
C3 Re1 N3 174.3(5)
C2 Re1 N3 93.2(6)
C1 Re1 N2 98.3(6)
C3 Re1 N2 96.9(6)
C2 Re1 N2 171.5(6)
N3 Re1 N2 79.6(5)
C1 Re1 N1 169.9(6)
C3 Re1 N1 100.6(5)
C2 Re1 N1 100.5(5)
N3 Re1 N1 74.2(5)
N2 Re1 N1 73.4(4)

loop_
_geom_bond_atom_site_label_1
_geom_bond_atom_site_label_2
_geom_bond_distance
C1 O1 1.182(19)
C1 Re1 1.890(17)
C2 O2 1.152(19)
C2 Re1 1.934(16)
C3 O3 1.17(2)
C3 Re1 1.924(18)
C4 N1 1.459(19)
C4 C10 1.542(19)
C4 C22 1.548(15)
C4 C5 1.560(19)
C5 N3 1.330(18)
C5 C6 1.39(2)
C6 C7 1.42(2)
C6 H6 0.9500
C7 C8 1.36(2)
C7 H7 0.9500
C8 C9 1.35(2)
C8 H8 0.9500
C9 N3 1.336(18)
C9 H9 0.9500
C10 N2 1.318(19)
C10 C11 1.46(2)
C11 C12 1.379(19)
C11 H11 0.9500
C12 C13 1.39(2)
C12 H12 0.9500
C13 C14 1.45(2)
C13 H13 0.9500
C14 N2 1.302(17)
C14 H14 0.9500
C15 O4 1.225(18)
C15 N1 1.446(19)
C15 C16 1.477(19)
C16 C17 1.3900
C16 C21 1.3900
C17 C18 1.3900
C17 H17 0.9500
C18 C19 1.3900
C18 H18 0.9500
C19 C20 1.3900
C19 H19 0.9500
C20 C21 1.3900
C20 H20 0.9500
C21 H21 0.9500
C22 C23 1.3900
C22 C27 1.3900
C23 C24 1.3900
C23 H23 0.9500
C24 C25 1.3900
C24 H24 0.9500
C25 C26 1.3900
C25 H25 0.9500
C26 C27 1.3900
C26 H26 0.9500
C27 H27 0.9500
Br1 H1 1.25(16)
N1 Re1 2.280(11)
N2 Re1 2.169(13)
N3 Re1 2.166(14)

loop_
_geom_torsion_atom_site_label_1
_geom_torsion_atom_site_label_2
_geom_torsion_atom_site_label_3
_geom_torsion_atom_site_label_4
_geom_torsion
N1 C4 C5 N3 45.4(14)
C10 C4 C5 N3 -64.5(15)
C22 C4 C5 N3 167.7(11)
N1 C4 C5 C6 -138.7(13)
C10 C4 C5 C6 111.4(14)
C22 C4 C5 C6 -16.4(17)
N3 C5 C6 C7 3(2)
C4 C5 C6 C7 -173.1(13)
C5 C6 C7 C8 -2(2)
C6 C7 C8 C9 0(3)
C7 C8 C9 N3 1(2)
N1 C4 C10 N2 -44.4(17)
C22 C4 C10 N2 -170.5(13)
C5 C4 C10 N2 65.9(18)
N1 C4 C10 C11 136.2(15)
C22 C4 C10 C11 10(2)
C5 C4 C10 C11 -113.5(16)
N2 C10 C11 C12 -2(2)
C4 C10 C11 C12 177.3(15)
C10 C11 C12 C13 -1(2)
C11 C12 C13 C14 3(3)
C12 C13 C14 N2 -1(2)
O4 C15 C16 C17 -164.8(10)
N1 C15 C16 C17 18.2(16)
O4 C15 C16 C21 20.9(17)
N1 C15 C16 C21 -156.1(9)
C21 C16 C17 C18 0.0
C15 C16 C17 C18 -174.2(11)
C16 C17 C18 C19 0.0
C17 C18 C19 C20 0.0
C18 C19 C20 C21 0.0
C19 C20 C21 C16 0.0
C17 C16 C21 C20 0.0
C15 C16 C21 C20 174.5(10)
N1 C4 C22 C23 3.0(14)
C10 C4 C22 C23 124.3(12)
C5 C4 C22 C23 -113.9(10)
N1 C4 C22 C27 -176.7(9)
C10 C4 C22 C27 -55.4(15)
C5 C4 C22 C27 66.4(12)
C27 C22 C23 C24 0.0
C4 C22 C23 C24 -179.7(10)
C22 C23 C24 C25 0.0
C23 C24 C25 C26 0.0
C24 C25 C26 C27 0.0
C25 C26 C27 C22 0.0
C23 C22 C27 C26 0.0
C4 C22 C27 C26 179.7(10)
O4 C15 N1 C4 9.6(18)
C16 C15 N1 C4 -173.4(11)
O4 C15 N1 Re1 -104.4(13)
C16 C15 N1 Re1 72.7(12)
C10 C4 N1 C15 -61.1(14)
C22 C4 N1 C15 67.2(14)
C5 C4 N1 C15 -172.8(10)
C10 C4 N1 Re1 56.0(10)
C22 C4 N1 Re1 -175.7(8)
C5 C4 N1 Re1 -55.7(10)
C13 C14 N2 C10 -2(2)
C13 C14 N2 Re1 175.8(11)
C11 C10 N2 C14 4(3)
C4 C10 N2 C14 -175.6(14)
C11 C10 N2 Re1 -174.3(12)
C4 C10 N2 Re1 6.2(18)
C6 C5 N3 C9 -1.3(19)
C4 C5 N3 C9 174.8(12)
C6 C5 N3 Re1 175.9(10)
C4 C5 N3 Re1 -8.0(13)
C8 C9 N3 C5 -1(2)
C8 C9 N3 Re1 -177.5(11)
O1 C1 Re1 C3 88(58)
O1 C1 Re1 C2 178(100)
O1 C1 Re1 N3 -89(58)
O1 C1 Re1 N2 -8(58)
O1 C1 Re1 N1 -42(60)
O3 C3 Re1 C1 36(31)
O3 C3 Re1 C2 -51(31)
O3 C3 Re1 N3 -174(100)
O3 C3 Re1 N2 134(31)
O3 C3 Re1 N1 -152(31)
O2 C2 Re1 C1 97(88)
O2 C2 Re1 C3 -178(100)
O2 C2 Re1 N3 -2(88)
O2 C2 Re1 N2 -34(90)
O2 C2 Re1 N1 -77(88)
C5 N3 Re1 C1 153.9(10)
C9 N3 Re1 C1 -29.0(12)
C5 N3 Re1 C3 4(5)
C9 N3 Re1 C3 -179(100)
C5 N3 Re1 C2 -118.4(10)
C9 N3 Re1 C2 58.6(11)
C5 N3 Re1 N2 57.1(9)
C9 N3 Re1 N2 -125.8(11)
C5 N3 Re1 N1 -18.4(9)
C9 N3 Re1 N1 158.7(11)
C14 N2 Re1 C1 27.8(13)
C10 N2 Re1 C1 -154.0(13)
C14 N2 Re1 C3 -59.1(13)
C10 N2 Re1 C3 119.1(12)
C14 N2 Re1 C2 158(3)
C10 N2 Re1 C2 -24(4)
C14 N2 Re1 N3 125.5(12)
C10 N2 Re1 N3 -56.3(12)
C14 N2 Re1 N1 -158.1(13)
C10 N2 Re1 N1 20.1(11)
C15 N1 Re1 C1 115(3)
C4 N1 Re1 C1 -7(4)
C15 N1 Re1 C3 -13.8(11)
C4 N1 Re1 C3 -136.5(9)
C15 N1 Re1 C2 -105.7(10)
C4 N1 Re1 C2 131.7(9)
C15 N1 Re1 N3 164.0(10)
C4 N1 Re1 N3 41.3(8)
C15 N1 Re1 N2 80.3(10)
C4 N1 Re1 N2 -42.3(8)
